data_9000111
loop_
_publ_author_name
'Steinfink, H.'

_publ_section_title
;
 Crystal structure of a trioctahedral mica: Phlogopite
;
_journal_name_full 'American Mineralogist'
_journal_page_first 886
_journal_page_last 889
_journal_volume 47
_journal_year 1962
_chemical_formula_sum 'Fe H2 K0.9 Mg3 Mn0.1 O12 Si3'
_chemical_name_mineral Phlogopite
_space_group_IT_number 12
_symmetry_space_group_name_Hall '-C 2y'
_symmetry_space_group_name_H-M 'C 1 2/m 1'
_cell_angle_alpha 90
_cell_angle_beta 100.0
_cell_angle_gamma 90
_cell_formula_units_Z 2
_cell_length_a 5.36
_cell_length_b 9.29
_cell_length_c 10.41
_cell_volume 510.485
_database_code_amcsd 0000114
_exptl_crystal_density_diffrn 2.913
_cod_original_formula_sum '(K.9 Mn.1) Mg3 (Si3 Fe) O12 H2'
_cod_database_code 9000111

loop_
_space_group_symop_operation_xyz
x,y,z
1/2+x,1/2+y,z
x,-y,z
1/2+x,1/2-y,z
-x,y,-z
1/2-x,1/2+y,-z
-x,-y,-z
1/2-x,1/2-y,-z

loop_
_atom_site_label
_atom_site_fract_x
_atom_site_fract_y
_atom_site_fract_z
_atom_site_occupancy
_atom_site_U_iso_or_equiv
_atom_site_type_symbol
_atom_site_attached_hydrogens
K 0.00000 0.00000 0.00000 0.90000 0.02812 K 0
Mn 0.00000 0.00000 0.00000 0.10000 0.02812 Mn 0
Mg1 0.00000 0.50000 0.50000 1.00000 0.01760 Mg 0
Mg2 0.00000 0.83330 0.50000 1.00000 0.01760 Mg 0
Si 0.57660 0.16790 0.22610 0.75000 0.03065 Si 0
Fe 0.57660 0.16790 0.22610 0.25000 0.03458 Fe 0
O1 0.83380 0.22290 0.16920 1.00000 0.03534 O 0
O2 0.62730 0.16820 0.39000 1.00000 0.03534 O 0
O3 0.49630 0.00000 0.17000 1.00000 0.03534 O 0
O-H4 0.13540 0.00000 0.39550 1.00000 0.03534 O 1

loop_
_cod_changelog_entry_id
_cod_changelog_entry_author
_cod_changelog_entry_date
_cod_changelog_entry_text
1
;cod-tools version 3.8.0
Id: cif_guess_AMCSD_atom_types 9574 2023-05-10 09:00:05Z saulius
;
2023-05-10T18:45:44+03:00
;Derived atom types and hydrogen counts
from atom names that follow the AMCSD naming convention
(Wat == water, O-H == hydroxyl).
;

loop_
_cod_related_entry_id
_cod_related_entry_database
_cod_related_entry_code
1 AMCSD 0000114
